data_4300517
_journal_name_full 'Inorganic Chemistry'
_journal_paper_doi 10.1021/ic051476s
_journal_year 2006
_chemical_formula_sum 'C108 H92 Cl2 Fe2 N2 O10 S2'
_chemical_formula_weight 1824.56
_space_group_IT_number 2
_symmetry_cell_setting triclinic
_symmetry_space_group_name_Hall '-P 1'
_symmetry_space_group_name_H-M 'P -1'
_cell_angle_alpha 107.009(2)
_cell_angle_beta 103.260(2)
_cell_angle_gamma 95.274(3)
_cell_formula_units_Z 1
_cell_length_a 12.3481(13)
_cell_length_b 13.2842(13)
_cell_length_c 14.8486(16)
_cell_measurement_temperature 173(2)
_cell_volume 2233.7(4)
_diffrn_ambient_temperature 173(2)
_exptl_crystal_density_diffrn 1.356
_cod_depositor_comments
;
The following automatic conversions were performed:
'_symmetry_cell_setting' value 'Triclinic' changed to 'triclinic'
according to '/home/saulius/struct/CIF-dictionaries/cif_core.dic'
dictionary named 'cif_core.dic' version 2.4.1 from 2010-06-29.

Automatic conversion script
Id: cif_fix_enum 1527 2010-12-29 10:47:43Z saulius 
;
_cod_database_code 4300517

loop_
_symmetry_equiv_pos_as_xyz
'x, y, z'
'-x, -y, -z'

loop_
_atom_site_label
_atom_site_type_symbol
_atom_site_fract_x
_atom_site_fract_y
_atom_site_fract_z
_atom_site_U_iso_or_equiv
_atom_site_adp_type
_atom_site_occupancy
_atom_site_symmetry_multiplicity
_atom_site_calc_flag
_atom_site_refinement_flags
_atom_site_disorder_assembly
_atom_site_disorder_group
Fe1 Fe 0.69337(9) 0.52836(8) 0.53664(8) 0.0250(3) Uani 1 1 d . . .
N1 N 0.7444(4) 0.4226(4) 0.4191(4) 0.0236(15) Uani 1 1 d . . .
O1 O 0.7981(4) 0.4366(4) 0.6163(3) 0.0414(15) Uani 1 1 d . . .
O2 O 0.5681(4) 0.4260(4) 0.5362(4) 0.0403(15) Uani 1 1 d . . .
O3 O 0.6033(4) 0.6007(4) 0.4448(3) 0.0326(14) Uani 1 1 d . . .
O4 O 0.8507(4) 0.6378(4) 0.5790(3) 0.0285(13) Uani 1 1 d . . .
O5 O 0.7274(4) 0.6837(4) 0.6621(3) 0.0311(13) Uani 1 1 d . . .
S1 S 0.85942(17) 0.35777(16) 0.56135(15) 0.0343(6) Uani 1 1 d . . .
C1 C 0.8196(6) 0.3593(6) 0.4354(5) 0.030(2) Uani 1 1 d . . .
C2 C 0.8636(6) 0.2960(6) 0.3679(6) 0.034(2) Uani 1 1 d . . .
H2A H 0.9164 0.2523 0.3846 0.041 Uiso 1 1 calc R . .
C3 C 0.8273(6) 0.2989(6) 0.2741(6) 0.043(2) Uani 1 1 d . . .
H3A H 0.8554 0.2573 0.2235 0.052 Uiso 1 1 calc R . .
C4 C 0.7506(6) 0.3621(6) 0.2547(6) 0.041(2) Uani 1 1 d . . .
H4A H 0.7246 0.3645 0.1901 0.049 Uiso 1 1 calc R . .
C5 C 0.7110(6) 0.4218(6) 0.3276(5) 0.036(2) Uani 1 1 d . . .
H5A H 0.6569 0.4648 0.3120 0.043 Uiso 1 1 calc R . .
C6 C 1.0026(6) 0.4210(6) 0.5930(6) 0.046(2) Uani 1 1 d . . .
H6A H 1.0391 0.4283 0.6611 0.070 Uiso 1 1 calc R . .
H6B H 1.0053 0.4918 0.5852 0.070 Uiso 1 1 calc R . .
H6C H 1.0424 0.3775 0.5501 0.070 Uiso 1 1 calc R . .
C7 C 0.4980(7) 0.3865(6) 0.5691(5) 0.0270(19) Uani 1 1 d . . .
C8 C 0.5313(5) 0.3126(6) 0.6273(5) 0.0276(19) Uani 1 1 d . . .
C9 C 0.5511(6) 0.2112(6) 0.5816(6) 0.030(2) Uani 1 1 d . . .
C10 C 0.5626(6) 0.1393(6) 0.6335(6) 0.038(2) Uani 1 1 d . . .
H10A H 0.5757 0.0699 0.6025 0.045 Uiso 1 1 calc R . .
C11 C 0.5555(6) 0.1659(7) 0.7285(6) 0.050(3) Uani 1 1 d . . .
H11A H 0.5579 0.1137 0.7608 0.060 Uiso 1 1 calc R . .
C12 C 0.5447(6) 0.2710(6) 0.7775(6) 0.039(2) Uani 1 1 d . . .
H12A H 0.5458 0.2919 0.8447 0.047 Uiso 1 1 calc R . .
C13 C 0.5326(5) 0.3428(6) 0.7273(5) 0.0261(19) Uani 1 1 d . . .
C14 C 0.5666(6) 0.1749(5) 0.4817(6) 0.0280(19) Uani 1 1 d . . .
C15 C 0.5008(6) 0.1942(5) 0.4018(5) 0.029(2) Uani 1 1 d . . .
H15A H 0.4417 0.2342 0.4099 0.035 Uiso 1 1 calc R . .
C16 C 0.5192(6) 0.1566(6) 0.3106(6) 0.040(2) Uani 1 1 d . . .
H16A H 0.4721 0.1713 0.2573 0.048 Uiso 1 1 calc R . .
C17 C 0.6037(7) 0.0984(6) 0.2942(7) 0.041(2) Uani 1 1 d . . .
C18 C 0.6695(6) 0.0775(6) 0.3725(6) 0.045(2) Uani 1 1 d . . .
H18A H 0.7279 0.0368 0.3637 0.054 Uiso 1 1 calc R . .
C19 C 0.6513(6) 0.1157(6) 0.4647(6) 0.038(2) Uani 1 1 d . . .
H19A H 0.6983 0.1007 0.5178 0.046 Uiso 1 1 calc R . .
C20 C 0.6199(6) 0.0582(6) 0.1939(6) 0.058(3) Uani 1 1 d . . .
H20A H 0.5837 -0.0168 0.1628 0.086 Uiso 1 1 calc R . .
H20B H 0.7008 0.0643 0.1985 0.086 Uiso 1 1 calc R . .
H20C H 0.5859 0.1008 0.1547 0.086 Uiso 1 1 calc R . .
C21 C 0.5278(6) 0.4548(6) 0.7837(5) 0.031(2) Uani 1 1 d . . .
C22 C 0.5917(6) 0.5416(6) 0.7745(5) 0.033(2) Uani 1 1 d . . .
H22A H 0.6335 0.5300 0.7271 0.039 Uiso 1 1 calc R . .
C23 C 0.5947(6) 0.6442(6) 0.8336(6) 0.040(2) Uani 1 1 d . . .
H23A H 0.6376 0.7021 0.8250 0.048 Uiso 1 1 calc R . .
C24 C 0.5385(7) 0.6651(7) 0.9037(6) 0.041(2) Uani 1 1 d . . .
C25 C 0.4740(7) 0.5794(7) 0.9130(5) 0.043(2) Uani 1 1 d . . .
H25A H 0.4335 0.5920 0.9613 0.051 Uiso 1 1 calc R . .
C26 C 0.4676(6) 0.4766(6) 0.8538(5) 0.035(2) Uani 1 1 d . . .
H26A H 0.4215 0.4196 0.8609 0.042 Uiso 1 1 calc R . .
C27 C 0.5498(7) 0.7772(6) 0.9727(6) 0.059(3) Uani 1 1 d . . .
H27A H 0.6229 0.7963 1.0218 0.088 Uiso 1 1 calc R . .
H27B H 0.4889 0.7805 1.0052 0.088 Uiso 1 1 calc R . .
H27C H 0.5448 0.8275 0.9356 0.088 Uiso 1 1 calc R . .
C28 C 0.8219(6) 0.7021(6) 0.6463(5) 0.0260(19) Uani 1 1 d . . .
C29 C 0.9053(6) 0.8021(6) 0.7086(5) 0.0246(18) Uani 1 1 d . . .
C30 C 0.9454(6) 0.8735(6) 0.6653(5) 0.0264(19) Uani 1 1 d . . .
C31 C 1.0255(6) 0.9617(6) 0.7235(6) 0.037(2) Uani 1 1 d . . .
H31A H 1.0542 1.0104 0.6954 0.044 Uiso 1 1 calc R . .
C32 C 1.0642(6) 0.9792(6) 0.8232(5) 0.036(2) Uani 1 1 d . . .
H32A H 1.1189 1.0405 0.8629 0.044 Uiso 1 1 calc R . .
C33 C 1.0254(6) 0.9109(6) 0.8645(5) 0.034(2) Uani 1 1 d . . .
H33A H 1.0538 0.9252 0.9329 0.041 Uiso 1 1 calc R . .
C34 C 0.9451(6) 0.8197(6) 0.8102(5) 0.029(2) Uani 1 1 d . . .
C35 C 0.9034(6) 0.8580(5) 0.5607(5) 0.0273(19) Uani 1 1 d . . .
C36 C 0.7891(6) 0.8372(6) 0.5135(5) 0.036(2) Uani 1 1 d . . .
H36A H 0.7348 0.8358 0.5495 0.043 Uiso 1 1 calc R . .
C37 C 0.7544(6) 0.8184(6) 0.4133(6) 0.046(2) Uani 1 1 d . . .
H37A H 0.6757 0.8063 0.3828 0.055 Uiso 1 1 calc R . .
C38 C 0.8269(7) 0.8164(6) 0.3566(6) 0.035(2) Uani 1 1 d . . .
C39 C 0.9414(7) 0.8423(6) 0.4045(6) 0.037(2) Uani 1 1 d . . .
H39A H 0.9950 0.8457 0.3683 0.045 Uiso 1 1 calc R . .
C40 C 0.9778(6) 0.8631(6) 0.5040(5) 0.034(2) Uani 1 1 d . . .
H40A H 1.0565 0.8816 0.5351 0.041 Uiso 1 1 calc R . .
C41 C 0.7861(7) 0.7902(6) 0.2480(5) 0.063(3) Uani 1 1 d . . .
H41A H 0.7583 0.7132 0.2177 0.095 Uiso 1 1 calc R . .
H41B H 0.8486 0.8106 0.2229 0.095 Uiso 1 1 calc R . .
H41C H 0.7249 0.8294 0.2324 0.095 Uiso 1 1 calc R . .
C42 C 0.9128(6) 0.7448(6) 0.8587(5) 0.0288(19) Uani 1 1 d . . .
C43 C 0.9120(6) 0.6379(6) 0.8224(5) 0.031(2) Uani 1 1 d . . .
H43 H 0.9313 0.6094 0.7627 0.037 Uiso 1 1 calc R . .
C44 C 0.8832(6) 0.5708(6) 0.8718(6) 0.044(2) Uani 1 1 d . . .
H44 H 0.8818 0.4964 0.8444 0.052 Uiso 1 1 calc R . .
C45 C 0.8565(7) 0.6076(7) 0.9590(6) 0.042(2) Uani 1 1 d . . .
C46 C 0.8603(7) 0.7159(7) 0.9964(6) 0.045(2) Uani 1 1 d . . .
H46 H 0.8432 0.7441 1.0572 0.055 Uiso 1 1 calc R . .
C47 C 0.8883(6) 0.7850(6) 0.9481(5) 0.040(2) Uani 1 1 d . . .
H47 H 0.8907 0.8595 0.9759 0.048 Uiso 1 1 calc R . .
C48 C 0.8206(7) 0.5303(7) 1.0102(6) 0.072(3) Uani 1 1 d . . .
H48A H 0.8594 0.4686 0.9964 0.108 Uiso 1 1 calc R . .
H48B H 0.7388 0.5060 0.9860 0.108 Uiso 1 1 calc R . .
H48C H 0.8409 0.5670 1.0809 0.108 Uiso 1 1 calc R . .
Cl1 Cl 1.1149(3) 0.7622(3) 0.2101(3) 0.1519(15) Uani 1 1 d . . .
C49 C 1.1762(8) 0.8356(12) 0.1482(11) 0.079(4) Uani 1 1 d . . .
C50 C 1.2069(10) 0.9464(12) 0.1923(10) 0.108(5) Uani 1 1 d . . .
H50 H 1.1935 0.9822 0.2532 0.129 Uiso 1 1 calc R . .
C51 C 1.2595(13) 1.0026(13) 0.1410(17) 0.160(11) Uani 1 1 d . . .
H51 H 1.2786 1.0782 0.1673 0.193 Uiso 1 1 calc R . .
C52 C 1.2825(14) 0.9540(14) 0.0590(13) 0.130(8) Uani 1 1 d . . .
H52 H 1.3198 0.9929 0.0272 0.156 Uiso 1 1 calc R . .
C53 C 1.2524(11) 0.8500(16) 0.0221(10) 0.117(6) Uani 1 1 d . . .
H53 H 1.2687 0.8143 -0.0375 0.140 Uiso 1 1 calc R . .
C54 C 1.1967(11) 0.7879(11) 0.0668(10) 0.094(4) Uani 1 1 d . . .
H54 H 1.1751 0.7127 0.0371 0.113 Uiso 1 1 calc R . .

loop_
_atom_site_aniso_label
_atom_site_aniso_U_11
_atom_site_aniso_U_22
_atom_site_aniso_U_33
_atom_site_aniso_U_23
_atom_site_aniso_U_13
_atom_site_aniso_U_12
Fe1 0.0251(7) 0.0253(7) 0.0238(7) 0.0068(5) 0.0069(5) 0.0029(5)
N1 0.017(3) 0.025(4) 0.025(4) 0.002(3) 0.005(3) 0.002(3)
O1 0.034(3) 0.059(4) 0.037(3) 0.019(3) 0.008(3) 0.027(3)
O2 0.035(3) 0.038(4) 0.060(4) 0.033(3) 0.017(3) -0.002(3)
O3 0.026(3) 0.038(3) 0.029(3) 0.009(3) 0.000(3) 0.011(3)
O4 0.023(3) 0.037(3) 0.019(3) 0.006(3) -0.001(2) 0.003(2)
O5 0.027(3) 0.039(3) 0.025(3) 0.008(3) 0.006(3) 0.005(3)
S1 0.0299(12) 0.0320(13) 0.0405(14) 0.0137(11) 0.0062(10) 0.0051(10)
C1 0.038(5) 0.034(5) 0.017(5) 0.007(4) 0.006(4) 0.005(4)
C2 0.027(5) 0.032(5) 0.036(5) 0.002(4) 0.005(4) 0.008(4)
C3 0.028(5) 0.045(6) 0.049(6) 0.001(5) 0.010(4) 0.015(4)
C4 0.033(5) 0.056(6) 0.024(5) 0.007(4) -0.003(4) 0.011(4)
C5 0.041(5) 0.045(6) 0.020(5) 0.002(4) 0.009(4) 0.021(4)
C6 0.027(5) 0.041(6) 0.059(6) 0.006(5) 0.003(4) -0.003(4)
C7 0.039(5) 0.020(5) 0.014(4) -0.002(3) 0.001(4) 0.007(4)
C8 0.017(4) 0.023(5) 0.035(5) 0.007(4) -0.002(4) -0.004(3)
C9 0.020(4) 0.034(5) 0.036(5) 0.020(4) -0.001(4) 0.001(4)
C10 0.017(4) 0.036(5) 0.049(6) 0.006(5) 0.000(4) 0.002(4)
C11 0.045(6) 0.051(7) 0.054(7) 0.031(6) -0.003(5) 0.000(5)
C12 0.037(5) 0.041(6) 0.040(6) 0.027(5) -0.001(4) -0.003(4)
C13 0.013(4) 0.032(5) 0.031(5) 0.015(4) -0.005(3) 0.003(3)
C14 0.016(4) 0.018(4) 0.047(6) 0.010(4) 0.002(4) 0.002(3)
C15 0.026(5) 0.015(4) 0.043(5) 0.006(4) 0.004(4) 0.002(3)
C16 0.035(5) 0.038(6) 0.039(6) 0.006(4) 0.002(4) 0.001(4)
C17 0.035(5) 0.034(5) 0.052(6) 0.004(5) 0.017(5) 0.005(4)
C18 0.032(5) 0.034(5) 0.064(7) 0.012(5) 0.012(5) 0.002(4)
C19 0.036(5) 0.026(5) 0.045(6) 0.012(4) -0.001(4) -0.004(4)
C20 0.044(6) 0.058(7) 0.058(7) 0.003(5) 0.013(5) -0.004(5)
C21 0.035(5) 0.039(5) 0.022(5) 0.018(4) 0.000(4) 0.006(4)
C22 0.035(5) 0.038(5) 0.023(5) 0.014(4) 0.000(4) 0.000(4)
C23 0.046(6) 0.033(5) 0.034(5) 0.016(4) -0.001(4) -0.006(4)
C24 0.043(6) 0.054(6) 0.031(5) 0.018(5) 0.010(4) 0.013(5)
C25 0.044(6) 0.063(7) 0.020(5) 0.013(5) 0.007(4) 0.013(5)
C26 0.030(5) 0.046(6) 0.026(5) 0.018(4) -0.007(4) -0.001(4)
C27 0.074(7) 0.047(6) 0.046(6) 0.000(5) 0.016(5) 0.012(5)
C28 0.039(5) 0.030(5) 0.022(5) 0.021(4) 0.013(4) 0.015(4)
C29 0.026(4) 0.021(4) 0.020(4) -0.006(4) 0.008(4) 0.008(4)
C30 0.027(5) 0.028(5) 0.027(5) 0.008(4) 0.011(4) 0.007(4)
C31 0.048(5) 0.026(5) 0.036(5) 0.007(4) 0.014(4) 0.004(4)
C32 0.033(5) 0.029(5) 0.027(5) -0.015(4) 0.002(4) -0.001(4)
C33 0.043(5) 0.032(5) 0.019(5) 0.005(4) 0.003(4) -0.001(4)
C34 0.025(4) 0.024(5) 0.031(5) -0.003(4) 0.008(4) 0.014(4)
C35 0.024(5) 0.017(4) 0.034(5) 0.000(4) 0.007(4) 0.002(4)
C36 0.029(5) 0.052(6) 0.030(5) 0.015(4) 0.012(4) 0.006(4)
C37 0.031(5) 0.047(6) 0.057(6) 0.026(5) -0.001(5) -0.009(4)
C38 0.048(6) 0.030(5) 0.031(5) 0.015(4) 0.015(5) -0.005(4)
C39 0.043(5) 0.037(5) 0.043(6) 0.017(4) 0.026(5) 0.014(4)
C40 0.038(5) 0.036(5) 0.024(5) 0.002(4) 0.011(4) 0.004(4)
C41 0.079(7) 0.070(7) 0.027(6) 0.015(5) 0.001(5) -0.023(6)
C42 0.026(5) 0.028(5) 0.025(5) 0.007(4) -0.004(4) 0.002(4)
C43 0.029(5) 0.035(5) 0.020(5) 0.005(4) 0.000(4) 0.001(4)
C44 0.052(6) 0.037(6) 0.041(6) 0.015(5) 0.006(5) 0.015(5)
C45 0.057(6) 0.039(6) 0.038(6) 0.021(5) 0.015(5) 0.007(5)
C46 0.065(6) 0.050(6) 0.022(5) 0.013(5) 0.011(5) 0.007(5)
C47 0.059(6) 0.024(5) 0.026(5) -0.005(4) 0.009(4) 0.000(4)
C48 0.094(8) 0.067(7) 0.064(7) 0.032(6) 0.028(6) 0.007(6)
Cl1 0.112(3) 0.192(4) 0.171(4) 0.076(3) 0.052(3) 0.029(3)
C49 0.048(7) 0.079(10) 0.115(11) 0.042(9) 0.019(8) 0.014(7)
C50 0.051(9) 0.071(10) 0.149(14) -0.016(10) -0.015(8) 0.035(8)
C51 0.057(11) 0.052(12) 0.31(3) 0.043(15) -0.039(15) -0.004(8)
C52 0.091(11) 0.070(13) 0.164(18) 0.002(12) -0.050(12) 0.021(10)
C53 0.079(11) 0.20(2) 0.084(12) 0.060(14) 0.007(9) 0.052(13)
C54 0.082(10) 0.105(12) 0.068(10) 0.005(9) -0.011(8) 0.032(9)

loop_
_geom_bond_atom_site_label_1
_geom_bond_atom_site_label_2
_geom_bond_distance
_geom_bond_site_symmetry_2
_geom_bond_publ_flag
Fe1 O2 1.961(5) . ?
Fe1 O3 2.071(5) . ?
Fe1 N1 2.156(6) . ?
Fe1 O4 2.160(5) . ?
Fe1 O1 2.234(5) . ?
Fe1 O5 2.267(5) . ?
Fe1 Fe1 4.586(2) 2_666 ?
N1 C5 1.323(8) . ?
N1 C1 1.338(8) . ?
O1 S1 1.505(5) . ?
O2 C7 1.235(8) . ?
O3 C7 1.256(8) 2_666 ?
O4 C28 1.254(7) . ?
O5 C28 1.258(7) . ?
S1 C6 1.780(7) . ?
S1 C1 1.828(7) . ?
C1 C2 1.359(9) . ?
C2 C3 1.375(9) . ?
C3 C4 1.358(9) . ?
C4 C5 1.360(9) . ?
C7 O3 1.256(8) 2_666 ?
C7 C8 1.512(9) . ?
C8 C9 1.391(9) . ?
C8 C13 1.416(9) . ?
C9 C10 1.390(9) . ?
C9 C14 1.482(9) . ?
C10 C11 1.376(10) . ?
C11 C12 1.407(10) . ?
C12 C13 1.371(9) . ?
C13 C21 1.493(9) . ?
C14 C15 1.381(9) . ?
C14 C19 1.390(9) . ?
C15 C16 1.379(9) . ?
C16 C17 1.378(9) . ?
C17 C18 1.374(10) . ?
C17 C20 1.495(10) . ?
C18 C19 1.392(10) . ?
C21 C26 1.392(9) . ?
C21 C22 1.394(9) . ?
C22 C23 1.380(9) . ?
C23 C24 1.356(10) . ?
C24 C25 1.388(10) . ?
C24 C27 1.514(10) . ?
C25 C26 1.374(9) . ?
C28 C29 1.508(9) . ?
C29 C30 1.405(9) . ?
C29 C34 1.416(9) . ?
C30 C31 1.379(9) . ?
C30 C35 1.465(9) . ?
C31 C32 1.388(9) . ?
C32 C33 1.345(9) . ?
C33 C34 1.394(9) . ?
C34 C42 1.464(10) . ?
C35 C36 1.386(9) . ?
C35 C40 1.390(9) . ?
C36 C37 1.389(9) . ?
C37 C38 1.359(9) . ?
C38 C39 1.389(9) . ?
C38 C41 1.498(9) . ?
C39 C40 1.377(9) . ?
C42 C43 1.362(9) . ?
C42 C47 1.392(9) . ?
C43 C44 1.379(9) . ?
C44 C45 1.370(10) . ?
C45 C46 1.374(10) . ?
C45 C48 1.535(10) . ?
C46 C47 1.384(9) . ?
Cl1 C49 1.753(12) . ?
C49 C54 1.283(13) . ?
C49 C50 1.400(14) . ?
C50 C51 1.42(2) . ?
C51 C52 1.31(2) . ?
C52 C53 1.310(18) . ?
C53 C54 1.421(16) . ?
